data_4125546
loop_
_publ_author_name
'\<Solomek, Tom\'a\<s'
'Powers-Riggs, Natalia E'
'Wu, Yi-Lin'
'Young, Ryan M.'
'Krzyaniak, Matthew D.'
'Horwitz, Noah E.'
'Wasielewski, Michael R.'

_publ_section_title
;
 Electron Hopping and Charge Separation within a
 Naphthalene-1,4:5,8-bis(dicarboximide) Chiral Covalent Organic Cage.
;
_journal_issue 9
_journal_name_full 'Journal of the American Chemical Society'
_journal_page_first 3348
_journal_page_last 3351
_journal_paper_doi 10.1021/jacs.7b00233
_journal_volume 139
_journal_year 2017
_chemical_absolute_configuration ad
_chemical_formula_moiety 'C96 H84 N12 O12, 2(C6 H5 N O2), C12 H8 N2 O4'
_chemical_formula_sum 'C120 H102 N16 O20'
_chemical_formula_weight 2088.17
_chemical_name_systematic 'NDI Cage Nitrobenzene'
_space_group_crystal_system orthorhombic
_space_group_IT_number 20
_space_group_name_Hall 'C 2c 2'
_space_group_name_H-M_alt 'C 2 2 21'
_symmetry_space_group_name_Hall 'C 2c 2'
_symmetry_space_group_name_H-M 'C 2 2 21'
_atom_sites_solution_hydrogens geom
_atom_sites_solution_primary dual
_audit_creation_date 2017-02-08
_audit_creation_method
;
Olex2 1.2
(compiled 2016.11.30 svn.r3356 for OlexSys, GUI svn.r5269)
;
_cell_angle_alpha 90
_cell_angle_beta 90
_cell_angle_gamma 90
_cell_formula_units_Z 4
_cell_length_a 17.0811(5)
_cell_length_b 33.4347(10)
_cell_length_c 21.6852(6)
_cell_measurement_reflns_used 9913
_cell_measurement_temperature 100
_cell_measurement_theta_max 65.14
_cell_measurement_theta_min 3.70
_cell_volume 12384.4(6)
_computing_cell_refinement 'SAINT V8.34A (Bruker, 2013)'
_computing_data_collection 'APEX2 V2014.11-0 (Bruker, 2014)'
_computing_data_reduction 'Bruker SAINT'
_computing_molecular_graphics 'Olex2 (Dolomanov et al., 2009)'
_computing_publication_material 'Olex2 (Dolomanov et al., 2009)'
_computing_structure_refinement 'XL (Sheldrick, 2008)'
_computing_structure_solution 'XM (Sheldrick, 2008)'
_diffrn_ambient_temperature 99.99
_diffrn_detector_area_resol_mean 8
_diffrn_measured_fraction_theta_full 0.997
_diffrn_measured_fraction_theta_max 0.997
_diffrn_measurement_device_type 'Bruker Kappa APEX CCD area detector'
_diffrn_measurement_method '\w and \f scans'
_diffrn_radiation_monochromator 'MX optics'
_diffrn_radiation_type CuK\a
_diffrn_radiation_wavelength 1.54178
_diffrn_reflns_av_R_equivalents 0.0370
_diffrn_reflns_av_unetI/netI 0.0297
_diffrn_reflns_Laue_measured_fraction_full 0.997
_diffrn_reflns_Laue_measured_fraction_max 0.997
_diffrn_reflns_limit_h_max 19
_diffrn_reflns_limit_h_min -20
_diffrn_reflns_limit_k_max 39
_diffrn_reflns_limit_k_min -39
_diffrn_reflns_limit_l_max 22
_diffrn_reflns_limit_l_min -25
_diffrn_reflns_number 51187
_diffrn_reflns_point_group_measured_fraction_full 0.995
_diffrn_reflns_point_group_measured_fraction_max 0.995
_diffrn_reflns_theta_full 65.138
_diffrn_reflns_theta_max 65.14
_diffrn_reflns_theta_min 2.04
_diffrn_source microsource
_diffrn_standards_number 0
_exptl_absorpt_coefficient_mu 0.636
_exptl_absorpt_correction_T_max 0.7526
_exptl_absorpt_correction_T_min 0.6426
_exptl_absorpt_correction_type multi-scan
_exptl_absorpt_process_details
;
SADABS-2014/5 (Bruker,2014/5) was used for absorption correction.
wR2(int) was 0.0949 before and 0.0595 after correction.
The Ratio of minimum to maximum transmission is 0.8538.
The \l/2 correction factor is Not present.
;
_exptl_crystal_colour 'clear colourless'
_exptl_crystal_colour_lustre clear
_exptl_crystal_colour_primary colourless
_exptl_crystal_density_diffrn 1.120
_exptl_crystal_description Tabular
_exptl_crystal_F_000 4376
_exptl_crystal_recrystallization_method
'grown through slow vapor diffusion of methanol into nitrobenzene solution over several days'
_exptl_crystal_size_max 0.258
_exptl_crystal_size_mid 0.144
_exptl_crystal_size_min 0.11
_refine_diff_density_max 0.336
_refine_diff_density_min -0.268
_refine_diff_density_rms 0.061
_refine_ls_abs_structure_details
;
 Flack x determined using 4515 quotients [(I+)-(I-)]/[(I+)+(I-)]
 (Parsons, Flack and Wagner, Acta Cryst. B69 (2013) 249-259).
;
_refine_ls_abs_structure_Flack 0.87(4)
_refine_ls_extinction_method none
_refine_ls_goodness_of_fit_ref 1.092
_refine_ls_hydrogen_treatment constr
_refine_ls_matrix_type full
_refine_ls_number_parameters 719
_refine_ls_number_reflns 10519
_refine_ls_number_restraints 0
_refine_ls_restrained_S_all 1.092
_refine_ls_R_factor_all 0.0593
_refine_ls_R_factor_gt 0.0575
_refine_ls_shift/su_max 0.000
_refine_ls_shift/su_mean 0.000
_refine_ls_structure_factor_coef Fsqd
_refine_ls_weighting_details 'w=1/[\s^2^(Fo^2^)+(0.0976P)^2^+13.6818P] where P=(Fo^2^+2Fc^2^)/3'
_refine_ls_weighting_scheme calc
_refine_ls_wR_factor_gt 0.1690
_refine_ls_wR_factor_ref 0.1727
_reflns_Friedel_coverage 0.842
_reflns_Friedel_fraction_full 0.993
_reflns_Friedel_fraction_max 0.993
_reflns_number_gt 10223
_reflns_number_total 10519
_reflns_threshold_expression 'I > 2\s(I)'
_cod_data_source_file ja7b00233_si_002.cif
_cod_data_source_block cagenitrobenzene
_cod_depositor_comments 'Adding full bibliography for 4125545--4125547.cif.'
_cod_original_cell_volume 12384.5(6)
_cod_database_code 4125546
_shelx_space_group_comment
;
The symmetry employed for this shelxl refinement is uniquely defined
by the following loop, which should always be used as a source of
symmetry information in preference to the above space-group names.
They are only intended as comments.
;
_shelx_estimated_absorpt_t_max 0.933
_shelx_estimated_absorpt_t_min 0.853
_olex2_refinement_description
;
1. Fixed Uiso
 At 1.2 times of:
  All C(H) groups, All C(H,H) groups
2. Others
 Sof(O11)=Sof(N9)=Sof(O12)=1-FVAR(1)
 Sof(O9)=Sof(N8)=Sof(O10)=FVAR(1)
3.a Ternary CH refined with riding coordinates:
 C8(H8), C33(H33), C36(H36), C28(H28), C13(H13), C41(H41)
3.b Secondary CH2 refined with riding coordinates:
 C12(H12A,H12B), C29(H29A,H29B), C32(H32A,H32B), C9(H9A,H9B), C11(H11A,H11B),
 C30(H30A,H30B), C10(H10A,H10B), C31(H31A,H31B), C37(H37A,H37B), C39(H39A,H39B),
  C40(H40A,H40B), C38(H38A,H38B)
3.c Aromatic/amide H refined with riding coordinates:
 C34(H34), C6(H6), C7(H7), C35(H35), C4(H4), C2(H2), C25(H25), C24(H24),
 C46(H46), C45(H45), C19(H19), C60(H60), C58(H58), C20(H20), C57(H57), C56(H56),
  C51(H51), C52(H52), C53(H53), C54(H54), C50(H50)
3.d Fitted hexagon refined as free rotating group:
 C51(C52,C53,C54,C49,C50)
;
_shelx_shelxl_version_number 2014/7
_olex2_date_sample_completion 2016-11-22
_olex2_date_sample_data_collection 2016-11-21
_olex2_date_sample_submission 2016-11-21
_olex2_exptl_crystal_mounting_method 'affixed with inert oil and mounted on a loop'
_olex2_submission_special_instructions 'No special instructions were received'

loop_
_space_group_symop_operation_xyz
'x, y, z'
'-x, -y, z+1/2'
'-x, y, -z+1/2'
'x, -y, -z'
'x+1/2, y+1/2, z'
'-x+1/2, -y+1/2, z+1/2'
'-x+1/2, y+1/2, -z+1/2'
'x+1/2, -y+1/2, -z'

loop_
_atom_site_label
_atom_site_type_symbol
_atom_site_fract_x
_atom_site_fract_y
_atom_site_fract_z
_atom_site_U_iso_or_equiv
_atom_site_adp_type
_atom_site_occupancy
_atom_site_site_symmetry_order
_atom_site_calc_flag
_atom_site_refinement_flags_posn
_atom_site_refinement_flags_occupancy
N4 N 0.2031(2) 0.56039(10) 0.40994(15) 0.0361(7) Uani 1 1 d . .
O2 O 0.69951(18) 0.67797(9) 0.41176(16) 0.0468(7) Uani 1 1 d . .
O1 O 0.73367(18) 0.57304(11) 0.54326(18) 0.0592(9) Uani 1 1 d . .
O4 O 0.29308(17) 0.65322(9) 0.43030(17) 0.0500(8) Uani 1 1 d . .
N1 N 0.8144(2) 0.58792(10) 0.37682(16) 0.0379(8) Uani 1 1 d . .
O3 O 0.32639(18) 0.54674(12) 0.55831(19) 0.0663(11) Uani 1 1 d . .
N5 N 0.8062(2) 0.40994(10) 0.27084(15) 0.0367(8) Uani 1 1 d . .
O6 O 0.6888(2) 0.34320(13) 0.37356(14) 0.0672(12) Uani 1 1 d . .
O5 O 0.7191(3) 0.33085(15) 0.16598(15) 0.0771(14) Uani 1 1 d . .
N3 N 0.30770(19) 0.60079(10) 0.49654(15) 0.0340(7) Uani 1 1 d . .
C1 C 0.7821(2) 0.55270(11) 0.28378(19) 0.0330(8) Uani 1 1 d . .
N6 N 0.7055(2) 0.33951(10) 0.26933(15) 0.0421(8) Uani 1 1 d . .
N2 N 0.71862(19) 0.62399(9) 0.47413(15) 0.0335(7) Uani 1 1 d . .
O8 O 0.8450(3) 0.24396(11) 0.43145(18) 0.0689(11) Uani 1 1 d . .
N7 N 0.8186(2) 0.23268(11) 0.48111(17) 0.0437(9) Uani 1 1 d . .
C34 C 0.2206(2) 0.52760(11) 0.38531(18) 0.0310(8) Uani 1 1 d . .
H34 H 0.2301 0.5050 0.4108 0.037 Uiso 1 1 calc R .
C3 C 0.7733(2) 0.52318(11) 0.18205(18) 0.0316(8) Uani 1 1 d . .
C6 C 0.7835(2) 0.51425(12) 0.31018(19) 0.0347(8) Uani 1 1 d . .
H6 H 0.7864 0.5113 0.3537 0.042 Uiso 1 1 calc R .
C5 C 0.7807(2) 0.48064(12) 0.27286(18) 0.0342(8) Uani 1 1 d . .
C7 C 0.7944(2) 0.58927(12) 0.32092(19) 0.0367(9) Uani 1 1 d . .
H7 H 0.7869 0.6146 0.3020 0.044 Uiso 1 1 calc R .
C35 C 0.7918(2) 0.44091(12) 0.30163(18) 0.0362(9) Uani 1 1 d . .
H35 H 0.7878 0.4387 0.3452 0.043 Uiso 1 1 calc R .
C22 C 0.4722(2) 0.61032(12) 0.48753(17) 0.0316(8) Uani 1 1 d . .
C18 C 0.6715(2) 0.65102(11) 0.44150(19) 0.0341(8) Uani 1 1 d . .
C23 C 0.4229(2) 0.63570(12) 0.45361(19) 0.0351(8) Uani 1 1 d . .
C8 C 0.8365(2) 0.62622(12) 0.40484(19) 0.0353(9) Uani 1 1 d . .
H8 H 0.8149 0.6488 0.3799 0.042 Uiso 1 1 calc R .
O7 O 0.8617(3) 0.22018(14) 0.5212(2) 0.0805(13) Uani 1 1 d . .
C17 C 0.5857(2) 0.64553(11) 0.44577(19) 0.0320(8) Uani 1 1 d . .
C4 C 0.7752(2) 0.48509(11) 0.20966(18) 0.0323(8) Uani 1 1 d . .
H4 H 0.7725 0.4620 0.1843 0.039 Uiso 1 1 calc R .
C27 C 0.3362(2) 0.63111(12) 0.45810(19) 0.0354(9) Uani 1 1 d . .
C2 C 0.7764(2) 0.55707(11) 0.22025(18) 0.0319(8) Uani 1 1 d . .
H2 H 0.7746 0.5830 0.2026 0.038 Uiso 1 1 calc R .
C16 C 0.5546(2) 0.61526(12) 0.48314(19) 0.0347(8) Uani 1 1 d . .
C12 C 0.8332(2) 0.66589(14) 0.5026(2) 0.0399(9) Uani 1 1 d . .
H12A H 0.8132 0.6662 0.5454 0.048 Uiso 1 1 calc R .
H12B H 0.8120 0.6896 0.4810 0.048 Uiso 1 1 calc R .
C25 C 0.5359(3) 0.66993(13) 0.4138(2) 0.0428(10) Uani 1 1 d . .
H25 H 0.5571 0.6907 0.3891 0.051 Uiso 1 1 calc R .
C14 C 0.6914(3) 0.59418(14) 0.5127(2) 0.0437(10) Uani 1 1 d . .
C42 C 0.6593(3) 0.34174(14) 0.32242(18) 0.0498(12) Uani 1 1 d . .
C29 C 0.1970(3) 0.60516(17) 0.5716(2) 0.0505(12) Uani 1 1 d . .
H29A H 0.2187 0.5834 0.5973 0.061 Uiso 1 1 calc R .
H29B H 0.2187 0.6308 0.5867 0.061 Uiso 1 1 calc R .
C33 C 0.1867(2) 0.56104(11) 0.47532(17) 0.0312(8) Uani 1 1 d . .
H33 H 0.2093 0.5368 0.4956 0.037 Uiso 1 1 calc R .
C36 C 0.8276(3) 0.37392(13) 0.3057(2) 0.0449(10) Uani 1 1 d . .
H36 H 0.8104 0.3762 0.3496 0.054 Uiso 1 1 calc R .
C28 C 0.2212(2) 0.59879(13) 0.50397(18) 0.0336(8) Uani 1 1 d . .
H28 H 0.1992 0.6218 0.4802 0.040 Uiso 1 1 calc R .
C24 C 0.4551(3) 0.66517(13) 0.4166(2) 0.0445(10) Uani 1 1 d . .
H24 H 0.4219 0.6822 0.3931 0.053 Uiso 1 1 calc R .
C13 C 0.8056(2) 0.62863(13) 0.4708(2) 0.0381(9) Uani 1 1 d . .
H13 H 0.8287 0.6055 0.4937 0.046 Uiso 1 1 calc R .
C43 C 0.6751(3) 0.33673(14) 0.20881(19) 0.0493(12) Uani 1 1 d . .
C41 C 0.7923(3) 0.33759(13) 0.27591(19) 0.0456(11) Uani 1 1 d . .
H41 H 0.8136 0.3368 0.2330 0.055 Uiso 1 1 calc R .
C32 C 0.0976(2) 0.56159(13) 0.4832(2) 0.0427(10) Uani 1 1 d . .
H32A H 0.0754 0.5836 0.4582 0.051 Uiso 1 1 calc R .
H32B H 0.0756 0.5361 0.4675 0.051 Uiso 1 1 calc R .
C44 C 0.5902(3) 0.33936(14) 0.20110(18) 0.0478(12) Uani 1 1 d . .
C9 C 0.9256(3) 0.62854(17) 0.4061(2) 0.0522(12) Uani 1 1 d . .
H9A H 0.9458 0.6282 0.3633 0.063 Uiso 1 1 calc R .
H9B H 0.9466 0.6048 0.4277 0.063 Uiso 1 1 calc R .
C47 C 0.4274(3) 0.34109(14) 0.18665(18) 0.0483(12) Uani 1 1 d . .
C26 C 0.3545(3) 0.57395(16) 0.5283(2) 0.0467(11) Uani 1 1 d . .
C48 C 0.4585(3) 0.34091(12) 0.24589(18) 0.0415(10) Uani 1 1 d . .
C15 C 0.6043(3) 0.58944(16) 0.5165(2) 0.0523(12) Uani 1 1 d . .
C11 C 0.9223(3) 0.66802(15) 0.5034(2) 0.0467(11) Uani 1 1 d . .
H11A H 0.9391 0.6932 0.5236 0.056 Uiso 1 1 calc R .
H11B H 0.9434 0.6453 0.5275 0.056 Uiso 1 1 calc R .
C30 C 0.1084(3) 0.60573(17) 0.5776(2) 0.0545(12) Uani 1 1 d . .
H30A H 0.0870 0.6292 0.5554 0.065 Uiso 1 1 calc R .
H30B H 0.0937 0.6080 0.6216 0.065 Uiso 1 1 calc R .
C10 C 0.9544(3) 0.66652(18) 0.4388(3) 0.0567(13) Uani 1 1 d . .
H10A H 1.0123 0.6666 0.4402 0.068 Uiso 1 1 calc R .
H10B H 0.9369 0.6904 0.4156 0.068 Uiso 1 1 calc R .
C21 C 0.4414(3) 0.57964(17) 0.5241(2) 0.0543(13) Uani 1 1 d . .
C31 C 0.0734(3) 0.56708(16) 0.5504(3) 0.0528(12) Uani 1 1 d . .
H31A H 0.0914 0.5438 0.5748 0.063 Uiso 1 1 calc R .
H31B H 0.0156 0.5682 0.5531 0.063 Uiso 1 1 calc R .
C46 C 0.4763(4) 0.3403(2) 0.1364(2) 0.075(2) Uani 1 1 d . .
H46 H 0.4546 0.3408 0.0961 0.090 Uiso 1 1 calc R .
C45 C 0.5569(4) 0.3386(2) 0.1436(2) 0.0708(19) Uani 1 1 d . .
H45 H 0.5895 0.3369 0.1082 0.085 Uiso 1 1 calc R .
C37 C 0.9161(3) 0.36869(18) 0.3017(2) 0.0581(13) Uani 1 1 d . .
H37A H 0.9322 0.3699 0.2579 0.070 Uiso 1 1 calc R .
H37B H 0.9418 0.3911 0.3236 0.070 Uiso 1 1 calc R .
C39 C 0.9068(4) 0.29435(18) 0.3020(3) 0.079(2) Uani 1 1 d . .
H39A H 0.9239 0.2699 0.3241 0.094 Uiso 1 1 calc R .
H39B H 0.9225 0.2918 0.2582 0.094 Uiso 1 1 calc R .
C40 C 0.8181(4) 0.29849(16) 0.3064(3) 0.073(2) Uani 1 1 d . .
H40A H 0.8018 0.2984 0.3502 0.088 Uiso 1 1 calc R .
H40B H 0.7926 0.2756 0.2855 0.088 Uiso 1 1 calc R .
C19 C 0.5732(3) 0.5591(2) 0.5505(3) 0.087(3) Uani 1 1 d . .
H19 H 0.6068 0.5413 0.5721 0.105 Uiso 1 1 calc R .
C60 C 0.7867(7) 0.2810(3) 0.7023(3) 0.100(3) Uani 1 1 d . .
H60 H 0.7797 0.2691 0.6629 0.120 Uiso 1 1 calc R .
C38 C 0.9445(4) 0.3295(2) 0.3293(3) 0.078(2) Uani 1 1 d . .
H38A H 1.0018 0.3274 0.3233 0.094 Uiso 1 1 calc R .
H38B H 0.9342 0.3297 0.3742 0.094 Uiso 1 1 calc R .
C58 C 0.7309(6) 0.3172(2) 0.7882(3) 0.086(2) Uani 1 1 d . .
H58 H 0.6889 0.3286 0.8108 0.103 Uiso 1 1 calc R .
C20 C 0.4908(3) 0.5538(2) 0.5538(4) 0.095(3) Uani 1 1 d . .
H20 H 0.4698 0.5321 0.5768 0.114 Uiso 1 1 calc R .
C55 C 0.8551(7) 0.2811(3) 0.7289(6) 0.113(3) Uani 1 1 d . .
C57 C 0.8055(6) 0.3184(3) 0.8103(5) 0.112(3) Uani 1 1 d . .
H57 H 0.8153 0.3341 0.8460 0.134 Uiso 1 1 calc R .
C59 C 0.7188(9) 0.3001(4) 0.7356(4) 0.137(4) Uani 1 1 d . .
O9 O 0.9808(7) 0.2522(3) 0.7341(5) 0.073(3) Uani 0.411(8) 1 d . P
C56 C 0.8688(7) 0.2979(4) 0.7838(7) 0.161(6) Uani 1 1 d . .
H56 H 0.9183 0.2960 0.8037 0.193 Uiso 1 1 calc R .
C51 C 0.6075(3) 0.25181(15) 0.4563(5) 0.298(17) Uani 1 1 d . .
H51 H 0.5736 0.2618 0.4252 0.358 Uiso 1 1 calc R .
C52 C 0.5771(2) 0.23998(18) 0.5129(5) 0.308(18) Uani 1 1 d G .
H52 H 0.5224 0.2419 0.5204 0.369 Uiso 1 1 calc R .
C53 C 0.6266(4) 0.22531(17) 0.5584(4) 0.269(14) Uani 1 1 d G .
H53 H 0.6059 0.2172 0.5971 0.323 Uiso 1 1 calc R .
C54 C 0.7066(4) 0.22247(13) 0.5474(2) 0.121(4) Uani 1 1 d G .
H54 H 0.7405 0.2124 0.5785 0.145 Uiso 1 1 calc R .
C49 C 0.73702(18) 0.23430(11) 0.4908(2) 0.0605(15) Uani 1 1 d G .
C50 C 0.6875(3) 0.24896(13) 0.4452(3) 0.133(5) Uani 1 1 d G .
H50 H 0.7082 0.2570 0.4065 0.159 Uiso 1 1 calc R .
O11 O 0.5831(11) 0.2975(4) 0.7498(13) 0.221(12) Uani 0.589(8) 1 d . P
N8 N 0.9214(9) 0.2605(3) 0.7043(6) 0.069(4) Uani 0.411(8) 1 d . P
N9 N 0.656(3) 0.2798(6) 0.7140(9) 0.30(3) Uani 0.589(8) 1 d . P
O10 O 0.9113(9) 0.2519(3) 0.6521(7) 0.103(5) Uani 0.411(8) 1 d . P
O12 O 0.6113(13) 0.2584(5) 0.6821(6) 0.238(13) Uani 0.589(8) 1 d . P

loop_
_atom_site_aniso_label
_atom_site_aniso_U_11
_atom_site_aniso_U_22
_atom_site_aniso_U_33
_atom_site_aniso_U_23
_atom_site_aniso_U_13
_atom_site_aniso_U_12
N4 0.0415(18) 0.0314(17) 0.0353(17) -0.0007(13) -0.0037(14) 0.0034(14)
O2 0.0367(15) 0.0378(15) 0.066(2) 0.0099(14) 0.0088(14) 0.0012(13)
O1 0.0351(16) 0.072(2) 0.071(2) 0.0344(19) -0.0092(15) -0.0034(15)
O4 0.0321(15) 0.0371(16) 0.081(2) 0.0209(15) -0.0032(15) 0.0002(12)
N1 0.0347(18) 0.0365(18) 0.0425(19) -0.0052(15) -0.0021(15) 0.0028(14)
O3 0.0337(16) 0.091(3) 0.074(2) 0.051(2) -0.0127(16) -0.0152(17)
N5 0.049(2) 0.0338(17) 0.0276(15) 0.0022(13) -0.0077(14) 0.0010(15)
O6 0.079(3) 0.092(3) 0.0301(16) 0.0042(17) 0.0013(16) 0.053(2)
O5 0.086(3) 0.120(3) 0.0245(15) -0.0143(18) 0.0236(17) -0.059(3)
N3 0.0287(16) 0.0411(18) 0.0321(16) 0.0056(14) -0.0001(13) -0.0042(14)
C1 0.0240(17) 0.0302(18) 0.045(2) -0.0081(16) 0.0022(16) 0.0010(14)
N6 0.072(3) 0.0274(16) 0.0269(16) -0.0025(13) 0.0094(16) 0.0038(16)
N2 0.0329(17) 0.0335(16) 0.0339(16) -0.0067(13) 0.0030(13) 0.0021(13)
O8 0.096(3) 0.048(2) 0.062(2) 0.0026(17) 0.031(2) -0.0034(19)
N7 0.055(2) 0.0374(18) 0.039(2) 0.0011(15) 0.0005(17) 0.0008(16)
C34 0.0254(17) 0.0325(19) 0.035(2) 0.0136(15) 0.0025(15) -0.0004(15)
C3 0.0235(17) 0.0340(19) 0.037(2) -0.0064(16) 0.0062(15) -0.0059(15)
C6 0.0240(17) 0.043(2) 0.037(2) -0.0101(17) 0.0010(15) 0.0011(16)
C5 0.0236(17) 0.041(2) 0.038(2) -0.0026(16) 0.0013(15) -0.0031(16)
C7 0.036(2) 0.036(2) 0.038(2) -0.0080(16) 0.0069(17) -0.0029(16)
C35 0.039(2) 0.038(2) 0.0317(19) -0.0013(16) 0.0017(16) -0.0014(17)
C22 0.0296(18) 0.037(2) 0.0284(19) 0.0050(15) -0.0033(15) 0.0004(15)
C18 0.033(2) 0.0291(18) 0.040(2) -0.0016(17) 0.0065(17) -0.0046(15)
C23 0.035(2) 0.0335(19) 0.037(2) 0.0007(17) -0.0011(16) 0.0029(16)
C8 0.037(2) 0.035(2) 0.034(2) -0.0054(16) 0.0044(16) 0.0019(17)
O7 0.095(3) 0.080(3) 0.066(3) -0.010(2) -0.036(2) 0.028(2)
C17 0.0310(19) 0.0262(18) 0.039(2) -0.0035(16) 0.0025(16) -0.0005(14)
C4 0.0309(18) 0.0260(17) 0.040(2) -0.0164(15) 0.0042(16) -0.0005(15)
C27 0.037(2) 0.0299(19) 0.039(2) 0.0027(16) -0.0001(17) 0.0003(17)
C2 0.0291(18) 0.0258(17) 0.041(2) -0.0072(15) 0.0013(16) 0.0001(14)
C16 0.0314(19) 0.039(2) 0.034(2) 0.0056(17) -0.0002(15) -0.0019(16)
C12 0.034(2) 0.053(2) 0.033(2) -0.0120(18) 0.0054(16) -0.0075(18)
C25 0.039(2) 0.038(2) 0.051(3) 0.0148(18) 0.0010(19) 0.0020(17)
C14 0.034(2) 0.051(2) 0.046(2) 0.015(2) -0.0044(18) -0.0050(19)
C42 0.088(4) 0.039(2) 0.022(2) -0.0005(17) 0.009(2) 0.027(2)
C29 0.045(2) 0.071(3) 0.035(2) -0.013(2) 0.0032(19) -0.014(2)
C33 0.0278(18) 0.0334(19) 0.0325(18) 0.0016(15) -0.0010(15) 0.0025(15)
C36 0.067(3) 0.038(2) 0.030(2) 0.0001(17) -0.0047(19) 0.018(2)
C28 0.0242(17) 0.046(2) 0.0307(19) -0.0013(16) -0.0004(15) -0.0020(16)
C24 0.037(2) 0.035(2) 0.062(3) 0.017(2) 0.005(2) 0.0025(17)
C13 0.032(2) 0.040(2) 0.042(2) -0.0030(17) 0.0001(17) 0.0000(17)
C43 0.079(3) 0.041(2) 0.028(2) -0.0031(17) 0.011(2) -0.028(2)
C41 0.072(3) 0.035(2) 0.031(2) 0.0038(17) 0.017(2) 0.008(2)
C32 0.029(2) 0.037(2) 0.062(3) 0.004(2) -0.0034(18) -0.0045(17)
C44 0.077(3) 0.047(2) 0.0193(18) -0.0029(17) 0.0125(19) -0.028(2)
C9 0.030(2) 0.070(3) 0.056(3) -0.029(3) 0.0018(19) 0.001(2)
C47 0.080(3) 0.046(2) 0.0187(19) -0.0035(17) 0.0053(19) -0.032(2)
C26 0.036(2) 0.064(3) 0.040(2) 0.018(2) -0.0092(18) -0.007(2)
C48 0.074(3) 0.0240(18) 0.027(2) -0.0027(15) 0.019(2) -0.0022(18)
C15 0.032(2) 0.062(3) 0.063(3) 0.022(2) -0.010(2) -0.006(2)
C11 0.035(2) 0.059(3) 0.046(2) -0.015(2) -0.0017(19) -0.011(2)
C30 0.050(3) 0.067(3) 0.046(3) -0.011(2) 0.017(2) -0.002(2)
C10 0.032(2) 0.080(4) 0.058(3) -0.028(3) 0.005(2) -0.009(2)
C21 0.035(2) 0.071(3) 0.057(3) 0.029(3) -0.010(2) -0.013(2)
C31 0.032(2) 0.062(3) 0.064(3) 0.002(2) 0.011(2) -0.003(2)
C46 0.096(5) 0.105(5) 0.023(2) -0.009(3) 0.010(2) -0.068(4)
C45 0.085(4) 0.103(5) 0.024(2) -0.004(2) 0.011(2) -0.066(4)
C37 0.065(3) 0.068(3) 0.041(3) -0.004(2) -0.011(2) 0.023(3)
C39 0.111(5) 0.055(3) 0.070(4) 0.027(3) 0.053(4) 0.048(3)
C40 0.105(5) 0.050(3) 0.064(3) 0.026(3) 0.053(3) 0.038(3)
C19 0.033(3) 0.123(6) 0.106(5) 0.083(5) -0.011(3) -0.015(3)
C60 0.147(8) 0.120(6) 0.032(3) 0.023(3) 0.004(4) 0.006(6)
C38 0.096(5) 0.098(5) 0.042(3) 0.020(3) 0.021(3) 0.071(4)
C58 0.136(7) 0.056(3) 0.067(4) 0.018(3) 0.004(4) 0.008(4)
C20 0.035(3) 0.138(6) 0.111(5) 0.089(5) -0.019(3) -0.022(3)
C55 0.123(7) 0.071(5) 0.145(9) 0.037(5) 0.020(7) -0.024(5)
C57 0.115(7) 0.091(6) 0.130(7) -0.043(5) 0.038(6) -0.011(5)
C59 0.199(12) 0.164(10) 0.049(4) 0.020(5) -0.035(6) 0.027(9)
O9 0.085(9) 0.048(5) 0.085(9) 0.005(5) -0.026(6) -0.011(5)
C56 0.111(8) 0.136(9) 0.235(15) -0.100(11) -0.018(9) -0.008(7)
C51 0.069(6) 0.036(4) 0.79(5) -0.032(11) -0.133(15) -0.005(4)
C52 0.084(8) 0.082(8) 0.76(5) -0.179(17) 0.115(16) -0.042(6)
C53 0.206(14) 0.108(8) 0.49(3) -0.185(14) 0.262(19) -0.125(10)
C54 0.154(7) 0.065(4) 0.144(7) -0.063(4) 0.112(7) -0.062(5)
C49 0.049(3) 0.028(2) 0.105(5) -0.004(2) 0.014(3) -0.008(2)
C50 0.066(4) 0.040(3) 0.291(14) 0.036(5) -0.074(6) -0.014(3)
O11 0.201(16) 0.083(8) 0.38(3) 0.043(13) -0.210(19) -0.037(9)
N8 0.123(12) 0.036(5) 0.047(7) -0.009(5) 0.037(7) 0.001(6)
N9 0.70(8) 0.091(12) 0.114(14) 0.034(10) -0.22(3) -0.06(2)
O10 0.159(13) 0.038(5) 0.112(10) 0.009(6) 0.071(9) -0.001(6)
O12 0.43(3) 0.172(13) 0.115(10) 0.075(9) -0.157(14) -0.203(17)

loop_
_atom_type_symbol
_atom_type_description
_atom_type_scat_dispersion_real
_atom_type_scat_dispersion_imag
_atom_type_scat_source
C C 0.0181 0.0091 'International Tables Vol C Tables 4.2.6.8 and 6.1.1.4'
H H 0.0000 0.0000 'International Tables Vol C Tables 4.2.6.8 and 6.1.1.4'
N N 0.0311 0.0180 'International Tables Vol C Tables 4.2.6.8 and 6.1.1.4'
O O 0.0492 0.0322 'International Tables Vol C Tables 4.2.6.8 and 6.1.1.4'

loop_
_geom_angle_atom_site_label_1
_geom_angle_atom_site_label_2
_geom_angle_atom_site_label_3
_geom_angle
_geom_angle_site_symmetry_1
_geom_angle_site_symmetry_3
C34 N4 C33 118.5(3) . .
C7 N1 C8 115.9(4) . .
C35 N5 C36 116.8(3) . .
C27 N3 C28 116.3(3) . .
C26 N3 C27 124.4(3) . .
C26 N3 C28 119.3(3) . .
C6 C1 C7 122.1(4) . .
C2 C1 C6 120.0(3) . .
C2 C1 C7 117.6(4) . .
C42 N6 C43 124.1(4) . .
C42 N6 C41 119.0(4) . .
C43 N6 C41 116.8(4) . .
C18 N2 C13 118.6(3) . .
C14 N2 C18 125.2(3) . .
C14 N2 C13 116.0(3) . .
O8 N7 C49 118.7(4) . .
O7 N7 O8 120.9(5) . .
O7 N7 C49 120.4(4) . .
N4 C34 H34 119.1 . .
N4 C34 C3 121.8(3) . 3_655
C3 C34 H34 119.1 3_655 .
C4 C3 C34 120.8(3) . 3_655
C2 C3 C34 120.1(3) . 3_655
C2 C3 C4 118.6(4) . .
C1 C6 H6 119.9 . .
C5 C6 C1 120.2(4) . .
C5 C6 H6 119.9 . .
C6 C5 C35 118.5(4) . .
C4 C5 C6 119.6(4) . .
C4 C5 C35 121.6(4) . .
N1 C7 C1 122.2(4) . .
N1 C7 H7 118.9 . .
C1 C7 H7 118.9 . .
N5 C35 C5 122.7(4) . .
N5 C35 H35 118.6 . .
C5 C35 H35 118.6 . .
C23 C22 C16 119.3(3) . .
C21 C22 C23 121.1(4) . .
C21 C22 C16 119.7(4) . .
O2 C18 N2 121.5(4) . .
O2 C18 C17 121.3(4) . .
N2 C18 C17 117.2(3) . .
C22 C23 C27 119.9(4) . .
C24 C23 C22 119.8(4) . .
C24 C23 C27 120.3(4) . .
N1 C8 H8 109.9 . .
N1 C8 C13 110.2(3) . .
N1 C8 C9 108.0(3) . .
C13 C8 H8 109.9 . .
C9 C8 H8 109.9 . .
C9 C8 C13 109.0(4) . .
C16 C17 C18 120.1(4) . .
C25 C17 C18 120.7(4) . .
C25 C17 C16 119.2(4) . .
C3 C4 H4 119.3 . .
C5 C4 C3 121.4(3) . .
C5 C4 H4 119.3 . .
O4 C27 N3 121.9(4) . .
O4 C27 C23 120.7(4) . .
N3 C27 C23 117.3(3) . .
C1 C2 C3 120.2(4) . .
C1 C2 H2 119.9 . .
C3 C2 H2 119.9 . .
C17 C16 C22 119.9(4) . .
C17 C16 C15 120.8(4) . .
C15 C16 C22 119.4(4) . .
H12A C12 H12B 108.0 . .
C13 C12 H12A 109.4 . .
C13 C12 H12B 109.4 . .
C13 C12 C11 111.0(4) . .
C11 C12 H12A 109.4 . .
C11 C12 H12B 109.4 . .
C17 C25 H25 119.1 . .
C17 C25 C24 121.8(4) . .
C24 C25 H25 119.1 . .
O1 C14 N2 123.5(4) . .
O1 C14 C15 120.0(4) . .
N2 C14 C15 116.4(4) . .
O6 C42 N6 121.2(5) . .
O6 C42 C47 122.0(4) . 3_655
N6 C42 C47 116.8(4) . 3_655
H29A C29 H29B 108.1 . .
C28 C29 H29A 109.5 . .
C28 C29 H29B 109.5 . .
C30 C29 H29A 109.5 . .
C30 C29 H29B 109.5 . .
C30 C29 C28 110.5(4) . .
N4 C33 H33 110.1 . .
N4 C33 C28 109.7(3) . .
N4 C33 C32 107.6(3) . .
C28 C33 H33 110.1 . .
C28 C33 C32 109.2(3) . .
C32 C33 H33 110.1 . .
N5 C36 H36 110.7 . .
N5 C36 C41 110.0(3) . .
N5 C36 C37 108.2(4) . .
C41 C36 H36 110.7 . .
C41 C36 C37 106.3(4) . .
C37 C36 H36 110.7 . .
N3 C28 C29 111.3(3) . .
N3 C28 C33 112.1(3) . .
N3 C28 H28 106.4 . .
C29 C28 H28 106.4 . .
C33 C28 C29 113.5(3) . .
C33 C28 H28 106.4 . .
C23 C24 C25 120.0(4) . .
C23 C24 H24 120.0 . .
C25 C24 H24 120.0 . .
N2 C13 C8 112.6(3) . .
N2 C13 C12 112.1(3) . .
N2 C13 H13 106.8 . .
C8 C13 H13 106.8 . .
C12 C13 C8 111.4(3) . .
C12 C13 H13 106.8 . .
O5 C43 N6 119.7(5) . .
O5 C43 C44 122.5(4) . .
N6 C43 C44 117.7(4) . .
N6 C41 C36 113.9(3) . .
N6 C41 H41 105.9 . .
N6 C41 C40 111.4(4) . .
C36 C41 H41 105.9 . .
C36 C41 C40 113.0(5) . .
C40 C41 H41 105.9 . .
C33 C32 H32A 109.2 . .
C33 C32 H32B 109.2 . .
H32A C32 H32B 107.9 . .
C31 C32 C33 112.2(4) . .
C31 C32 H32A 109.2 . .
C31 C32 H32B 109.2 . .
C48 C44 C43 119.4(4) 3_655 .
C45 C44 C43 120.9(4) . .
C45 C44 C48 119.6(5) . 3_655
C8 C9 H9A 109.3 . .
C8 C9 H9B 109.3 . .
C8 C9 C10 111.7(4) . .
H9A C9 H9B 107.9 . .
C10 C9 H9A 109.3 . .
C10 C9 H9B 109.3 . .
C48 C47 C42 120.1(4) . 3_655
C46 C47 C42 120.0(4) . 3_655
C46 C47 C48 120.0(5) . .
O3 C26 N3 121.5(4) . .
O3 C26 C21 121.2(4) . .
N3 C26 C21 117.3(4) . .
C44 C48 C48 118.7(5) 3_655 3_655
C47 C48 C44 121.6(5) . 3_655
C47 C48 C48 119.7(5) . 3_655
C16 C15 C14 120.2(4) . .
C19 C15 C16 120.0(4) . .
C19 C15 C14 119.7(4) . .
C12 C11 H11A 109.5 . .
C12 C11 H11B 109.5 . .
H11A C11 H11B 108.1 . .
C10 C11 C12 110.6(4) . .
C10 C11 H11A 109.5 . .
C10 C11 H11B 109.5 . .
C29 C30 H30A 109.6 . .
C29 C30 H30B 109.6 . .
C29 C30 C31 110.1(4) . .
H30A C30 H30B 108.2 . .
C31 C30 H30A 109.6 . .
C31 C30 H30B 109.6 . .
C9 C10 H10A 109.7 . .
C9 C10 H10B 109.7 . .
C11 C10 C9 109.9(4) . .
C11 C10 H10A 109.7 . .
C11 C10 H10B 109.7 . .
H10A C10 H10B 108.2 . .
C22 C21 C26 119.9(4) . .
C20 C21 C22 119.9(4) . .
C20 C21 C26 120.1(4) . .
C32 C31 C30 111.2(4) . .
C32 C31 H31A 109.4 . .
C32 C31 H31B 109.4 . .
C30 C31 H31A 109.4 . .
C30 C31 H31B 109.4 . .
H31A C31 H31B 108.0 . .
C47 C46 H46 119.5 . .
C47 C46 C45 121.1(5) . .
C45 C46 H46 119.5 . .
C44 C45 C46 120.9(5) . .
C44 C45 H45 119.6 . .
C46 C45 H45 119.6 . .
C36 C37 H37A 109.0 . .
C36 C37 H37B 109.0 . .
H37A C37 H37B 107.8 . .
C38 C37 C36 113.1(5) . .
C38 C37 H37A 109.0 . .
C38 C37 H37B 109.0 . .
H39A C39 H39B 108.2 . .
C40 C39 H39A 109.7 . .
C40 C39 H39B 109.7 . .
C38 C39 H39A 109.7 . .
C38 C39 H39B 109.7 . .
C38 C39 C40 109.8(5) . .
C41 C40 H40A 109.7 . .
C41 C40 H40B 109.7 . .
C39 C40 C41 109.7(5) . .
C39 C40 H40A 109.7 . .
C39 C40 H40B 109.7 . .
H40A C40 H40B 108.2 . .
C15 C19 H19 119.8 . .
C15 C19 C20 120.4(5) . .
C20 C19 H19 119.8 . .
C55 C60 H60 120.8 . .
C55 C60 C59 118.4(9) . .
C59 C60 H60 120.8 . .
C37 C38 H38A 108.9 . .
C37 C38 H38B 108.9 . .
C39 C38 C37 113.2(5) . .
C39 C38 H38A 108.9 . .
C39 C38 H38B 108.9 . .
H38A C38 H38B 107.8 . .
C57 C58 H58 120.9 . .
C59 C58 H58 120.9 . .
C59 C58 C57 118.3(10) . .
C21 C20 C19 120.6(5) . .
C21 C20 H20 119.7 . .
C19 C20 H20 119.7 . .
C60 C55 C56 123.5(11) . .
C60 C55 N8 122.9(13) . .
C56 C55 N8 113.4(12) . .
C58 C57 H57 117.9 . .
C58 C57 C56 124.2(10) . .
C56 C57 H57 117.9 . .
C58 C59 C60 119.2(11) . .
C58 C59 N9 131(2) . .
N9 C59 C60 103(2) . .
O9 O9 N8 160.9(17) 3_756 .
C55 C56 C57 115.7(12) . .
C55 C56 H56 122.1 . .
C57 C56 H56 122.1 . .
C52 C51 H51 120.0 . .
C52 C51 C50 120.0 . .
C50 C51 H51 120.0 . .
C51 C52 H52 120.0 . .
C53 C52 C51 120.0 . .
C53 C52 H52 120.0 . .
C52 C53 H53 120.0 . .
C52 C53 C54 120.0 . .
C54 C53 H53 120.0 . .
C53 C54 H54 120.0 . .
C53 C54 C49 120.0 . .
C49 C54 H54 120.0 . .
C54 C49 N7 119.3(3) . .
C50 C49 N7 120.7(3) . .
C50 C49 C54 120.0 . .
C51 C50 H50 120.0 . .
C49 C50 C51 120.0 . .
C49 C50 H50 120.0 . .
O9 N8 C55 124.4(12) . .
O10 N8 C55 111.2(16) . .
O10 N8 O9 124.5(14) . .
C59 N9 O11 105.5(16) . .
O12 N9 C59 163(4) . .
O12 N9 O11 90(3) . .

loop_
_geom_bond_atom_site_label_1
_geom_bond_atom_site_label_2
_geom_bond_distance
_geom_bond_site_symmetry_2
N4 C34 1.255(5) .
N4 C33 1.445(5) .
O2 C18 1.207(5) .
O1 C14 1.209(6) .
O4 C27 1.205(5) .
N1 C7 1.261(6) .
N1 C8 1.467(5) .
O3 C26 1.217(6) .
N5 C35 1.256(5) .
N5 C36 1.468(5) .
O6 C42 1.219(6) .
O5 C43 1.210(6) .
N3 C27 1.400(5) .
N3 C28 1.488(5) .
N3 C26 1.386(6) .
C1 C6 1.407(6) .
C1 C7 1.479(5) .
C1 C2 1.389(6) .
N6 C42 1.398(6) .
N6 C43 1.414(6) .
N6 C41 1.491(7) .
N2 C18 1.402(5) .
N2 C14 1.381(5) .
N2 C13 1.495(5) .
O8 N7 1.226(5) .
N7 O7 1.212(5) .
N7 C49 1.411(5) .
C34 H34 0.9500 .
C34 C3 1.472(6) 3_655
C3 C34 1.472(6) 3_655
C3 C4 1.408(6) .
C3 C2 1.405(5) .
C6 H6 0.9500 .
C6 C5 1.386(6) .
C5 C35 1.480(6) .
C5 C4 1.382(6) .
C7 H7 0.9500 .
C35 H35 0.9500 .
C22 C23 1.403(5) .
C22 C16 1.422(5) .
C22 C21 1.399(6) .
C18 C17 1.479(5) .
C23 C27 1.492(6) .
C23 C24 1.384(6) .
C8 H8 1.0000 .
C8 C13 1.527(6) .
C8 C9 1.524(6) .
C17 C16 1.401(6) .
C17 C25 1.367(6) .
C4 H4 0.9500 .
C2 H2 0.9500 .
C16 C15 1.410(6) .
C12 H12A 0.9900 .
C12 H12B 0.9900 .
C12 C13 1.500(6) .
C12 C11 1.524(6) .
C25 H25 0.9500 .
C25 C24 1.391(6) .
C14 C15 1.498(6) .
C42 C47 1.494(8) 3_655
C29 H29A 0.9900 .
C29 H29B 0.9900 .
C29 C28 1.539(6) .
C29 C30 1.518(7) .
C33 H33 1.0000 .
C33 C28 1.525(5) .
C33 C32 1.532(5) .
C36 H36 1.0000 .
C36 C41 1.502(7) .
C36 C37 1.525(7) .
C28 H28 1.0000 .
C24 H24 0.9500 .
C13 H13 1.0000 .
C43 C44 1.463(8) .
C41 H41 1.0000 .
C41 C40 1.529(6) .
C32 H32A 0.9900 .
C32 H32B 0.9900 .
C32 C31 1.526(7) .
C44 C48 1.420(6) 3_655
C44 C45 1.370(7) .
C9 H9A 0.9900 .
C9 H9B 0.9900 .
C9 C10 1.535(7) .
C47 C42 1.494(8) 3_655
C47 C48 1.390(6) .
C47 C46 1.373(7) .
C26 C21 1.499(6) .
C48 C44 1.420(6) 3_655
C48 C48 1.428(10) 3_655
C15 C19 1.362(7) .
C11 H11A 0.9900 .
C11 H11B 0.9900 .
C11 C10 1.504(7) .
C30 H30A 0.9900 .
C30 H30B 0.9900 .
C30 C31 1.541(7) .
C10 H10A 0.9900 .
C10 H10B 0.9900 .
C21 C20 1.368(8) .
C31 H31A 0.9900 .
C31 H31B 0.9900 .
C46 H46 0.9500 .
C46 C45 1.387(9) .
C45 H45 0.9500 .
C37 H37A 0.9900 .
C37 H37B 0.9900 .
C37 C38 1.520(8) .
C39 H39A 0.9900 .
C39 H39B 0.9900 .
C39 C40 1.525(10) .
C39 C38 1.464(11) .
C40 H40A 0.9900 .
C40 H40B 0.9900 .
C19 H19 0.9500 .
C19 C20 1.420(7) .
C60 H60 0.9500 .
C60 C55 1.303(14) .
C60 C59 1.509(16) .
C38 H38A 0.9900 .
C38 H38B 0.9900 .
C58 H58 0.9500 .
C58 C57 1.362(13) .
C58 C59 1.290(12) .
C20 H20 0.9500 .
C55 C56 1.337(16) .
C55 N8 1.429(16) .
C57 H57 0.9500 .
C57 C56 1.404(15) .
C59 N9 1.36(4) .
O9 O9 0.95(2) 3_756
O9 N8 1.235(17) .
C56 H56 0.9500 .
C51 H51 0.9500 .
C51 C52 1.3900 .
C51 C50 1.3900 .
C52 H52 0.9500 .
C52 C53 1.3900 .
C53 H53 0.9500 .
C53 C54 1.3900 .
C54 H54 0.9500 .
C54 C49 1.3900 .
C49 C50 1.3900 .
C50 H50 0.9500 .
O11 N9 1.58(5) .
N8 O10 1.180(18) .
N9 O12 1.25(3) .

loop_
_smtbx_masks_void_nr
_smtbx_masks_void_average_x
_smtbx_masks_void_average_y
_smtbx_masks_void_average_z
_smtbx_masks_void_volume
_smtbx_masks_void_count_electrons
1 -0.680 0.000 0.473 1421.4 329.7
2 -0.396 0.500 -0.682 1421.4 329.7
